data_4085154
loop_
_publ_author_name
'Fecker, Ann Christin'
'Cr\(aciun, Bogdan-Florin'
'Schweyen, Peter'
'Freytag, Matthias'
'Jones, Peter G.'
'Walter, Marc D.'

_publ_section_title
;
 Synthesis and Characterization of N-Donor-Functionalized Enantiomerically
 Pure Pentadienyl Ligands Derived from (1R)-(&#x2212;)-Myrtenal
;
_journal_issue 1
_journal_name_full Organometallics
_journal_page_first 146
_journal_paper_doi 10.1021/om501024j
_journal_volume 34
_journal_year 2015
_chemical_absolute_configuration ad
_chemical_formula_sum 'C36 H42 Cr'
_chemical_formula_weight 526.70
_chemical_name_systematic
; 
 ? 
;
_space_group_IT_number 5
_symmetry_cell_setting monoclinic
_symmetry_space_group_name_Hall 'C 2y'
_symmetry_space_group_name_H-M 'C 1 2 1'
_atom_sites_solution_hydrogens geom
_atom_sites_solution_primary direct
_atom_sites_solution_secondary difmap
_audit_creation_method SHELXL-97
_cell_angle_alpha 90.00
_cell_angle_beta 118.956(8)
_cell_angle_gamma 90.00
_cell_formula_units_Z 2
_cell_length_a 18.2976(12)
_cell_length_b 8.4153(4)
_cell_length_c 10.3168(6)
_cell_measurement_reflns_used 10241
_cell_measurement_temperature 100(2)
_cell_measurement_theta_max 75.5250
_cell_measurement_theta_min 4.8770
_cell_volume 1389.99(18)
_computing_cell_refinement
; 
CrysAlisPro, Agilent Technologies, 
Version 1.171.36.28 (release 01-02-2013 CrysAlis171 .NET) 
(compiled Feb  1 2013,16:14:44) 
;
_computing_data_collection
; 
CrysAlisPro, Agilent Technologies, 
Version 1.171.36.28 (release 01-02-2013 CrysAlis171 .NET) 
(compiled Feb  1 2013,16:14:44) 
;
_computing_data_reduction
; 
CrysAlisPro, Agilent Technologies, 
Version 1.171.36.28 (release 01-02-2013 CrysAlis171 .NET) 
(compiled Feb  1 2013,16:14:44) 
;
_computing_molecular_graphics 'Bruker XP'
_computing_publication_material SHELXL-97
_computing_structure_refinement 'SHELXL-97 (Sheldrick, 1997)'
_computing_structure_solution 'SHELXS-97 (Sheldrick, 1990)'
_diffrn_ambient_temperature 100(2)
_diffrn_detector_area_resol_mean 10.3543
_diffrn_measured_fraction_theta_full 0.999
_diffrn_measured_fraction_theta_max 0.998
_diffrn_measurement_device_type 'Oxford Diffraction Xcalibur, Atlas, Nova'
_diffrn_measurement_method '\w scans'
_diffrn_radiation_monochromator mirror
_diffrn_radiation_source 'Nova (Cu) X-ray Source'
_diffrn_radiation_type 'Cu K\a'
_diffrn_radiation_wavelength 1.54184
_diffrn_reflns_av_R_equivalents 0.0419
_diffrn_reflns_av_sigmaI/netI 0.0303
_diffrn_reflns_limit_h_max 22
_diffrn_reflns_limit_h_min -22
_diffrn_reflns_limit_k_max 8
_diffrn_reflns_limit_k_min -10
_diffrn_reflns_limit_l_max 12
_diffrn_reflns_limit_l_min -12
_diffrn_reflns_number 14925
_diffrn_reflns_theta_full 75.00
_diffrn_reflns_theta_max 75.65
_diffrn_reflns_theta_min 4.90
_exptl_absorpt_coefficient_mu 3.534
_exptl_absorpt_correction_T_max 1.00000
_exptl_absorpt_correction_T_min 0.07892
_exptl_absorpt_correction_type multi-scan
_exptl_absorpt_process_details
; 
CrysAlisPro, Agilent Technologies, 
Version 1.171.36.28 (release 01-02-2013 CrysAlis171 .NET) 
(compiled Feb  1 2013,16:14:44) 
;
_exptl_crystal_colour 'olive-bluegreen dichroic'
_exptl_crystal_density_diffrn 1.258
_exptl_crystal_density_method 'not measured'
_exptl_crystal_description prism
_exptl_crystal_F_000 564
_exptl_crystal_size_max 0.2
_exptl_crystal_size_mid 0.06
_exptl_crystal_size_min 0.02
_refine_diff_density_max 0.175
_refine_diff_density_min -0.218
_refine_diff_density_rms 0.035
_refine_ls_abs_structure_details 'Flack H D (1983), Acta Cryst. A39, 876-881'
_refine_ls_abs_structure_Flack -0.001(3)
_refine_ls_extinction_method none
_refine_ls_goodness_of_fit_ref 1.059
_refine_ls_hydrogen_treatment mixed
_refine_ls_matrix_type full
_refine_ls_number_parameters 186
_refine_ls_number_reflns 2627
_refine_ls_number_restraints 1
_refine_ls_restrained_S_all 1.058
_refine_ls_R_factor_all 0.0232
_refine_ls_R_factor_gt 0.0227
_refine_ls_shift/su_max 0.001
_refine_ls_shift/su_mean 0.000
_refine_ls_structure_factor_coef Fsqd
_refine_ls_weighting_details 'calc w=1/[\s^2^(Fo^2^)+(0.0331P)^2^+0.0920P] where P=(Fo^2^+2Fc^2^)/3'
_refine_ls_weighting_scheme calc
_refine_ls_wR_factor_gt 0.0571
_refine_ls_wR_factor_ref 0.0574
_reflns_number_gt 2584
_reflns_number_total 2627
_reflns_threshold_expression >2sigma(I)
_cod_data_source_file om501024j_si_002.cif
_cod_data_source_block ann25
_cod_depositor_comments 'Adding full bibliography for 4085149--4085163.cif.'
_cod_original_cell_volume 1389.99(14)
_cod_original_sg_symbol_H-M 'C 2'
_cod_database_code 4085154

loop_
_symmetry_equiv_pos_as_xyz
'x, y, z'
'-x, y, -z'
'x+1/2, y+1/2, z'
'-x+1/2, y+1/2, -z'

loop_
_atom_site_label
_atom_site_type_symbol
_atom_site_fract_x
_atom_site_fract_y
_atom_site_fract_z
_atom_site_U_iso_or_equiv
_atom_site_adp_type
_atom_site_occupancy
_atom_site_symmetry_multiplicity
_atom_site_calc_flag
_atom_site_refinement_flags
Cr Cr 0.5000 0.24623(3) 0.5000 0.01124(8) Uani 1 2 d S
C1 C 0.41150(9) 0.05041(19) 0.42628(16) 0.0156(3) Uani 1 1 d .
H1A H 0.4193(12) -0.044(3) 0.389(2) 0.019(5) Uiso 1 1 d .
H1B H 0.4003(11) 0.034(2) 0.509(2) 0.011(4) Uiso 1 1 d .
C2 C 0.37591(9) 0.17892(19) 0.32666(16) 0.0144(3) Uani 1 1 d .
C3 C 0.37021(8) 0.33487(19) 0.37661(16) 0.0146(3) Uani 1 1 d .
H3 H 0.3466(12) 0.417(3) 0.301(2) 0.019(5) Uiso 1 1 d .
C4 C 0.40356(8) 0.39126(18) 0.52462(15) 0.0135(3) Uani 1 1 d .
C5 C 0.45137(9) 0.3027(2) 0.65647(16) 0.0148(3) Uani 1 1 d .
H5 H 0.4369(12) 0.193(3) 0.662(2) 0.017(5) Uiso 1 1 d .
C6 C 0.48919(10) 0.3930(2) 0.80356(15) 0.0184(3) Uani 1 1 d .
H6A H 0.4665 0.3492 0.8659 0.022 Uiso 1 1 calc R
H6B H 0.5505 0.3770 0.8567 0.022 Uiso 1 1 calc R
C7 C 0.47034(9) 0.5705(2) 0.78098(16) 0.0176(3) Uani 1 1 d .
H7 H 0.4948 0.6358 0.8735 0.021 Uiso 1 1 calc R
C8 C 0.48892(9) 0.6308(2) 0.65799(15) 0.0178(3) Uani 1 1 d .
H8A H 0.5351 0.5742 0.6535 0.021 Uiso 1 1 calc R
H8B H 0.4954 0.7475 0.6567 0.021 Uiso 1 1 calc R
C9 C 0.40032(9) 0.56885(19) 0.54652(15) 0.0153(3) Uani 1 1 d .
H9 H 0.3692 0.6329 0.4540 0.018 Uiso 1 1 calc R
C10 C 0.37596(9) 0.60056(19) 0.67157(16) 0.0167(3) Uani 1 1 d .
C11 C 0.31158(10) 0.4945(2) 0.68146(18) 0.0225(3) Uani 1 1 d .
H11A H 0.3131 0.5117 0.7767 0.034 Uiso 1 1 calc R
H11B H 0.3243 0.3829 0.6735 0.034 Uiso 1 1 calc R
H11C H 0.2558 0.5204 0.6006 0.034 Uiso 1 1 calc R
C12 C 0.35078(10) 0.7734(2) 0.67296(16) 0.0229(4) Uani 1 1 d .
H12A H 0.2985 0.7957 0.5822 0.034 Uiso 1 1 calc R
H12B H 0.3948 0.8439 0.6782 0.034 Uiso 1 1 calc R
H12C H 0.3430 0.7914 0.7593 0.034 Uiso 1 1 calc R
C13 C 0.35249(9) 0.15721(18) 0.16739(15) 0.0153(3) Uani 1 1 d .
C14 C 0.28456(8) 0.2380(3) 0.05543(14) 0.0187(3) Uani 1 1 d .
H14 H 0.2520 0.3063 0.0805 0.022 Uiso 1 1 calc R
C15 C 0.26398(10) 0.2196(2) -0.09289(16) 0.0230(4) Uani 1 1 d .
H15 H 0.2176 0.2754 -0.1677 0.028 Uiso 1 1 calc R
C16 C 0.31068(11) 0.1205(2) -0.13178(17) 0.0227(3) Uani 1 1 d .
H16 H 0.2969 0.1087 -0.2327 0.027 Uiso 1 1 calc R
C17 C 0.37808(10) 0.0385(2) -0.02123(17) 0.0209(3) Uani 1 1 d .
H17 H 0.4107 -0.0292 -0.0468 0.025 Uiso 1 1 calc R
C18 C 0.39789(9) 0.0550(2) 0.12545(16) 0.0177(3) Uani 1 1 d .
H18 H 0.4431 -0.0041 0.1993 0.021 Uiso 1 1 calc R

loop_
_atom_site_aniso_label
_atom_site_aniso_U_11
_atom_site_aniso_U_22
_atom_site_aniso_U_33
_atom_site_aniso_U_23
_atom_site_aniso_U_13
_atom_site_aniso_U_12
Cr 0.01032(14) 0.01190(16) 0.01128(13) 0.000 0.00504(10) 0.000
C1 0.0156(6) 0.0130(8) 0.0179(7) -0.0014(6) 0.0079(5) -0.0020(6)
C2 0.0072(6) 0.0174(7) 0.0165(7) -0.0020(6) 0.0041(5) -0.0019(5)
C3 0.0097(6) 0.0179(8) 0.0149(7) 0.0016(6) 0.0051(5) 0.0025(6)
C4 0.0112(6) 0.0149(8) 0.0168(7) -0.0007(6) 0.0087(5) 0.0011(6)
C5 0.0160(7) 0.0161(7) 0.0150(6) 0.0001(6) 0.0098(5) 0.0013(6)
C6 0.0199(7) 0.0205(9) 0.0141(6) 0.0013(6) 0.0078(5) 0.0036(6)
C7 0.0189(7) 0.0191(8) 0.0147(6) -0.0028(6) 0.0080(6) -0.0001(6)
C8 0.0182(7) 0.0186(8) 0.0178(6) -0.0035(6) 0.0097(6) -0.0023(6)
C9 0.0167(7) 0.0154(8) 0.0132(6) -0.0004(5) 0.0069(5) 0.0009(6)
C10 0.0172(7) 0.0177(9) 0.0169(6) -0.0017(6) 0.0097(6) 0.0018(6)
C11 0.0214(8) 0.0246(9) 0.0275(8) -0.0038(7) 0.0165(6) -0.0006(7)
C12 0.0277(8) 0.0207(11) 0.0212(7) -0.0014(6) 0.0126(6) 0.0063(7)
C13 0.0145(7) 0.0135(8) 0.0163(7) -0.0023(6) 0.0064(6) -0.0032(6)
C14 0.0172(6) 0.0185(7) 0.0175(6) -0.0035(8) 0.0062(5) 0.0009(8)
C15 0.0243(7) 0.0213(11) 0.0168(6) 0.0017(7) 0.0049(5) 0.0007(7)
C16 0.0291(8) 0.0229(9) 0.0159(7) -0.0054(6) 0.0109(6) -0.0067(7)
C17 0.0220(7) 0.0187(8) 0.0240(8) -0.0082(6) 0.0126(6) -0.0053(6)
C18 0.0157(7) 0.0154(8) 0.0195(7) -0.0042(6) 0.0065(6) -0.0015(6)

loop_
_atom_type_symbol
_atom_type_description
_atom_type_scat_dispersion_real
_atom_type_scat_dispersion_imag
_atom_type_scat_source
C C 0.0181 0.0091 'International Tables Vol C Tables 4.2.6.8 and 6.1.1.4'
H H 0.0000 0.0000 'International Tables Vol C Tables 4.2.6.8 and 6.1.1.4'
Cr Cr -0.1635 2.4439 'International Tables Vol C Tables 4.2.6.8 and 6.1.1.4'

loop_
_geom_angle_atom_site_label_1
_geom_angle_atom_site_label_2
_geom_angle_atom_site_label_3
_geom_angle
_geom_angle_site_symmetry_1
_geom_angle_site_symmetry_3
C1 Cr C1 81.39(8) 2_656 .
C1 Cr C2 37.95(6) 2_656 2_656
C1 Cr C2 113.21(6) . 2_656
C1 Cr C2 113.21(6) 2_656 .
C1 Cr C2 37.95(6) . .
C2 Cr C2 149.85(9) 2_656 .
C1 Cr C3 69.13(6) 2_656 2_656
C1 Cr C3 150.20(6) . 2_656
C2 Cr C3 38.08(6) 2_656 2_656
C2 Cr C3 164.29(5) . 2_656
C1 Cr C3 150.20(6) 2_656 .
C1 Cr C3 69.13(6) . .
C2 Cr C3 164.29(5) 2_656 .
C2 Cr C3 38.08(6) . .
C3 Cr C3 140.57(8) 2_656 .
C1 Cr C5 113.42(6) 2_656 .
C1 Cr C5 85.66(6) . .
C2 Cr C5 94.78(6) 2_656 .
C2 Cr C5 91.55(6) . .
C3 Cr C5 101.79(6) 2_656 .
C3 Cr C5 69.67(5) . .
C1 Cr C5 85.66(6) 2_656 2_656
C1 Cr C5 113.42(6) . 2_656
C2 Cr C5 91.55(6) 2_656 2_656
C2 Cr C5 94.78(6) . 2_656
C3 Cr C5 69.67(5) 2_656 2_656
C3 Cr C5 101.79(6) . 2_656
C5 Cr C5 155.49(9) . 2_656
C1 Cr C4 87.64(6) 2_656 2_656
C1 Cr C4 149.39(5) . 2_656
C2 Cr C4 70.87(5) 2_656 2_656
C2 Cr C4 127.51(5) . 2_656
C3 Cr C4 37.13(5) 2_656 2_656
C3 Cr C4 115.64(5) . 2_656
C5 Cr C4 124.83(6) . 2_656
C5 Cr C4 36.83(5) 2_656 2_656
C1 Cr C4 149.39(5) 2_656 .
C1 Cr C4 87.64(6) . .
C2 Cr C4 127.51(5) 2_656 .
C2 Cr C4 70.87(5) . .
C3 Cr C4 115.64(5) 2_656 .
C3 Cr C4 37.13(5) . .
C5 Cr C4 36.83(5) . .
C5 Cr C4 124.83(6) 2_656 .
C4 Cr C4 114.58(8) 2_656 .
C2 C1 Cr 71.19(9) . .
C1 C2 C3 121.81(13) . .
C1 C2 C13 119.42(14) . .
C3 C2 C13 118.39(13) . .
C1 C2 Cr 70.86(8) . .
C3 C2 Cr 72.23(8) . .
C13 C2 Cr 124.37(10) . .
C4 C3 C2 128.56(14) . .
C4 C3 Cr 73.25(8) . .
C2 C3 Cr 69.69(8) . .
C5 C4 C3 126.69(14) . .
C5 C4 C9 115.12(12) . .
C3 C4 C9 117.44(13) . .
C5 C4 Cr 70.84(8) . .
C3 C4 Cr 69.63(8) . .
C9 C4 Cr 129.65(9) . .
C4 C5 C6 117.52(14) . .
C4 C5 Cr 72.33(8) . .
C6 C5 Cr 132.33(11) . .
C7 C6 C5 111.99(12) . .
C6 C7 C8 108.82(12) . .
C6 C7 C10 111.01(13) . .
C8 C7 C10 87.67(11) . .
C7 C8 C9 86.12(11) . .
C4 C9 C8 109.78(12) . .
C4 C9 C10 109.59(12) . .
C8 C9 C10 86.83(10) . .
C11 C10 C12 108.15(13) . .
C11 C10 C7 118.59(13) . .
C12 C10 C7 112.38(13) . .
C11 C10 C9 119.35(13) . .
C12 C10 C9 111.99(12) . .
C7 C10 C9 84.96(10) . .
C14 C13 C18 117.80(13) . .
C14 C13 C2 121.09(13) . .
C18 C13 C2 121.12(13) . .
C15 C14 C13 120.81(16) . .
C16 C15 C14 120.50(16) . .
C15 C16 C17 119.17(14) . .
C18 C17 C16 120.43(15) . .
C17 C18 C13 121.27(15) . .

loop_
_geom_bond_atom_site_label_1
_geom_bond_atom_site_label_2
_geom_bond_distance
_geom_bond_site_symmetry_2
Cr C1 2.1734(15) 2_656
Cr C1 2.1734(15) .
Cr C2 2.1777(14) 2_656
Cr C2 2.1777(14) .
Cr C3 2.2113(14) 2_656
Cr C3 2.2113(14) .
Cr C5 2.2392(14) .
Cr C5 2.2392(14) 2_656
Cr C4 2.2587(14) 2_656
Cr C4 2.2587(14) .
C1 C2 1.415(2) .
C2 C3 1.432(2) .
C2 C13 1.4950(19) .
C3 C4 1.424(2) .
C4 C5 1.421(2) .
C4 C9 1.517(2) .
C5 C6 1.530(2) .
C6 C7 1.526(2) .
C7 C8 1.549(2) .
C7 C10 1.560(2) .
C8 C9 1.555(2) .
C9 C10 1.5782(19) .
C10 C11 1.520(2) .
C10 C12 1.528(2) .
C13 C14 1.397(2) .
C13 C18 1.402(2) .
C14 C15 1.3962(19) .
C15 C16 1.385(2) .
C16 C17 1.391(2) .
C17 C18 1.382(2) .

loop_
_geom_torsion_atom_site_label_1
_geom_torsion_atom_site_label_2
_geom_torsion_atom_site_label_3
_geom_torsion_atom_site_label_4
_geom_torsion
_geom_torsion_site_symmetry_1
C1 Cr C1 C2 -147.38(11) 2_656
C2 Cr C1 C2 -168.53(5) 2_656
C3 Cr C1 C2 -155.63(9) 2_656
C3 Cr C1 C2 28.24(8) .
C5 Cr C1 C2 98.12(9) .
C5 Cr C1 C2 -65.95(10) 2_656
C4 Cr C1 C2 -77.13(14) 2_656
C4 Cr C1 C2 61.28(9) .
Cr C1 C2 C3 -53.46(12) .
Cr C1 C2 C13 119.36(13) .
C1 Cr C2 C1 35.44(13) 2_656
C2 Cr C2 C1 21.34(8) 2_656
C3 Cr C2 C1 130.8(2) 2_656
C3 Cr C2 C1 -134.20(12) .
C5 Cr C2 C1 -80.93(9) .
C5 Cr C2 C1 122.76(9) 2_656
C4 Cr C2 C1 141.26(9) 2_656
C4 Cr C2 C1 -111.95(9) .
C1 Cr C2 C3 169.64(8) 2_656
C1 Cr C2 C3 134.20(12) .
C2 Cr C2 C3 155.54(8) 2_656
C3 Cr C2 C3 -95.0(3) 2_656
C5 Cr C2 C3 53.27(8) .
C5 Cr C2 C3 -103.04(8) 2_656
C4 Cr C2 C3 -84.54(9) 2_656
C4 Cr C2 C3 22.24(8) .
C1 Cr C2 C13 -77.67(14) 2_656
C1 Cr C2 C13 -113.11(17) .
C2 Cr C2 C13 -91.77(13) 2_656
C3 Cr C2 C13 17.7(3) 2_656
C3 Cr C2 C13 112.69(16) .
C5 Cr C2 C13 165.95(13) .
C5 Cr C2 C13 9.65(14) 2_656
C4 Cr C2 C13 28.14(16) 2_656
C4 Cr C2 C13 134.93(14) .
C1 C2 C3 C4 6.3(2) .
C13 C2 C3 C4 -166.56(14) .
Cr C2 C3 C4 -46.52(14) .
C1 C2 C3 Cr 52.84(12) .
C13 C2 C3 Cr -120.04(13) .
C1 Cr C3 C4 124.23(11) 2_656
C1 Cr C3 C4 115.51(10) .
C2 Cr C3 C4 13.8(3) 2_656
C2 Cr C3 C4 143.66(13) .
C3 Cr C3 C4 -61.47(8) 2_656
C5 Cr C3 C4 22.35(9) .
C5 Cr C3 C4 -133.71(9) 2_656
C4 Cr C3 C4 -97.50(11) 2_656
C1 Cr C3 C2 -19.43(14) 2_656
C1 Cr C3 C2 -28.16(8) .
C2 Cr C3 C2 -129.8(2) 2_656
C3 Cr C3 C2 154.87(8) 2_656
C5 Cr C3 C2 -121.31(9) .
C5 Cr C3 C2 82.63(9) 2_656
C4 Cr C3 C2 118.84(9) 2_656
C4 Cr C3 C2 -143.66(13) .
C2 C3 C4 C5 0.8(2) .
Cr C3 C4 C5 -44.50(14) .
C2 C3 C4 C9 170.33(13) .
Cr C3 C4 C9 125.04(11) .
C2 C3 C4 Cr 45.29(14) .
C1 Cr C4 C5 17.27(16) 2_656
C1 Cr C4 C5 85.92(9) .
C2 Cr C4 C5 -31.83(12) 2_656
C2 Cr C4 C5 120.73(10) .
C3 Cr C4 C5 -74.75(10) 2_656
C3 Cr C4 C5 143.49(14) .
C5 Cr C4 C5 -156.96(9) 2_656
C4 Cr C4 C5 -115.90(9) 2_656
C1 Cr C4 C3 -126.22(12) 2_656
C1 Cr C4 C3 -57.57(9) .
C2 Cr C4 C3 -175.32(9) 2_656
C2 Cr C4 C3 -22.76(9) .
C3 Cr C4 C3 141.76(9) 2_656
C5 Cr C4 C3 -143.49(14) .
C5 Cr C4 C3 59.55(11) 2_656
C4 Cr C4 C3 100.61(9) 2_656
C1 Cr C4 C9 124.47(13) 2_656
C1 Cr C4 C9 -166.88(13) .
C2 Cr C4 C9 75.37(14) 2_656
C2 Cr C4 C9 -132.07(13) .
C3 Cr C4 C9 32.45(14) 2_656
C3 Cr C4 C9 -109.31(16) .
C5 Cr C4 C9 107.20(16) .
C5 Cr C4 C9 -49.76(14) 2_656
C4 Cr C4 C9 -8.70(10) 2_656
C3 C4 C5 C6 173.20(13) .
C9 C4 C5 C6 3.45(19) .
Cr C4 C5 C6 129.12(13) .
C3 C4 C5 Cr 44.07(14) .
C9 C4 C5 Cr -125.68(11) .
C1 Cr C5 C4 -170.52(9) 2_656
C1 Cr C5 C4 -91.85(9) .
C2 Cr C5 C4 155.18(9) 2_656
C2 Cr C5 C4 -54.33(9) .
C3 Cr C5 C4 117.32(9) 2_656
C3 Cr C5 C4 -22.52(9) .
C5 Cr C5 C4 50.76(8) 2_656
C4 Cr C5 C4 85.21(12) 2_656
C1 Cr C5 C6 78.02(16) 2_656
C1 Cr C5 C6 156.69(15) .
C2 Cr C5 C6 43.71(15) 2_656
C2 Cr C5 C6 -165.79(15) .
C3 Cr C5 C6 5.85(16) 2_656
C3 Cr C5 C6 -133.98(16) .
C5 Cr C5 C6 -60.70(14) 2_656
C4 Cr C5 C6 -26.26(17) 2_656
C4 Cr C5 C6 -111.47(19) .
C4 C5 C6 C7 -1.94(19) .
Cr C5 C6 C7 88.74(17) .
C5 C6 C7 C8 -47.12(16) .
C5 C6 C7 C10 47.74(16) .
C6 C7 C8 C9 82.96(13) .
C10 C7 C8 C9 -28.46(11) .
C5 C4 C9 C8 43.87(16) .
C3 C4 C9 C8 -126.88(13) .
Cr C4 C9 C8 -41.41(16) .
C5 C4 C9 C10 -49.89(16) .
C3 C4 C9 C10 139.36(12) .
Cr C4 C9 C10 -135.18(11) .
C7 C8 C9 C4 -81.57(12) .
C7 C8 C9 C10 28.12(11) .
C6 C7 C10 C11 39.59(17) .
C8 C7 C10 C11 148.87(14) .
C6 C7 C10 C12 167.04(12) .
C8 C7 C10 C12 -83.68(13) .
C6 C7 C10 C9 -81.23(13) .
C8 C7 C10 C9 28.05(11) .
C4 C9 C10 C11 -38.18(18) .
C8 C9 C10 C11 -148.07(14) .
C4 C9 C10 C12 -165.95(12) .
C8 C9 C10 C12 84.16(13) .
C4 C9 C10 C7 81.92(13) .
C8 C9 C10 C7 -27.96(11) .
C1 C2 C13 C14 147.82(16) .
C3 C2 C13 C14 -39.1(2) .
Cr C2 C13 C14 -126.21(15) .
C1 C2 C13 C18 -32.1(2) .
C3 C2 C13 C18 140.97(15) .
Cr C2 C13 C18 53.88(19) .
C18 C13 C14 C15 -1.3(3) .
C2 C13 C14 C15 178.75(16) .
C13 C14 C15 C16 0.0(3) .
C14 C15 C16 C17 0.5(3) .
C15 C16 C17 C18 0.4(3) .
C16 C17 C18 C13 -1.8(2) .
C14 C13 C18 C17 2.2(2) .
C2 C13 C18 C17 -177.88(14) .
